data_1551651
loop_
_publ_author_name
'KUBO, Kanji'
'MATSUMOTO, Taisuke'
'TAKECHI, Haruko'

_publ_section_title
;
 Crystal Structure of 7-(Diethylamino)-3-(oxazol-5-yl)coumarin
;
_journal_issue 0
_journal_name_full 'X-ray Structure Analysis Online'
_journal_page_first 21
_journal_paper_doi 10.2116/xraystruct.30.21
_journal_volume 30
_journal_year 2014
_chemical_formula_moiety 'C16 H16 N2 O3 '
_chemical_formula_sum 'C16 H16 N2 O3'
_chemical_formula_weight 284.31
_space_group_IT_number 2
_space_group_name_Hall '-P 1'
_space_group_name_H-M_alt 'P -1'
_symmetry_cell_setting triclinic
_symmetry_Int_Tables_number 2
_symmetry_space_group_name_Hall '-P 1'
_symmetry_space_group_name_H-M 'P -1'
_cell_angle_alpha 105.510(3)
_cell_angle_beta 93.332(2)
_cell_angle_gamma 111.009(3)
_cell_formula_units_Z 2
_cell_length_a 7.431(2)
_cell_length_b 9.090(3)
_cell_length_c 11.252(3)
_cell_measurement_reflns_used 1818
_cell_measurement_temperature 123.1
_cell_measurement_theta_max 27.5
_cell_measurement_theta_min 3.1
_cell_volume 673.6(3)
_computing_cell_refinement CrystalClear
_computing_data_collection 'CrystalClear (Rigaku, 1999)'
_computing_data_reduction '  CrystalStructure (Rigaku/MSC & Rigaku, 2004)'
_computing_molecular_graphics '  ORTEPIII (Burnett & Johnson, 1996) and MERCURY 3.3 (Bruno et al., 2002)'
_computing_publication_material 'CrystalStructure 3.8 (Rigaku/MSC, 2006)'
_computing_structure_refinement 'SHELXL97 (Sheldrick 1997)'
_computing_structure_solution SIR2002
_diffrn_ambient_temperature 123.1
_diffrn_detector_area_resol_mean 7.31
_diffrn_measured_fraction_theta_full 0.994
_diffrn_measured_fraction_theta_max 0.994
_diffrn_measurement_device_type 'Rigaku Saturn CCD'
_diffrn_measurement_method \w
_diffrn_radiation_type 'Mo K\a'
_diffrn_radiation_wavelength 0.71070
_diffrn_reflns_av_R_equivalents 0.028
_diffrn_reflns_limit_h_max 9
_diffrn_reflns_limit_h_min -9
_diffrn_reflns_limit_k_max 11
_diffrn_reflns_limit_k_min -11
_diffrn_reflns_limit_l_max 14
_diffrn_reflns_limit_l_min -14
_diffrn_reflns_number 8251
_diffrn_reflns_theta_full 27.48
_diffrn_reflns_theta_max 27.48
_exptl_absorpt_coefficient_mu 0.098
_exptl_absorpt_correction_T_max 0.989
_exptl_absorpt_correction_T_min 0.921
_exptl_absorpt_correction_type multi-scan
_exptl_absorpt_process_details 'Jacobson, R. (1998) Private communication'
_exptl_crystal_colour yellow
_exptl_crystal_density_diffrn 1.402
_exptl_crystal_density_method 'not measured'
_exptl_crystal_description prism
_exptl_crystal_F_000 300.00
_exptl_crystal_size_max 0.15
_exptl_crystal_size_mid 0.13
_exptl_crystal_size_min 0.11
_refine_diff_density_max 0.30
_refine_diff_density_min -0.25
_refine_ls_extinction_method none
_refine_ls_goodness_of_fit_ref 1.101
_refine_ls_hydrogen_treatment constr
_refine_ls_number_parameters 191
_refine_ls_number_reflns 3066
_refine_ls_R_factor_gt 0.0418
_refine_ls_shift/su_max 0.0010
_refine_ls_structure_factor_coef Fsqd
_refine_ls_weighting_details 'w = 1/[\s^2^(Fo^2^)+(0.0478P)^2^+0.2477P] where P=(Fo^2^+2Fc^2^)/3'
_refine_ls_weighting_scheme calc
_refine_ls_wR_factor_ref 0.1094
_reflns_number_gt 2636
_reflns_number_total 3066
_reflns_threshold_expression F^2^>2.0\s(F^2^)
_cod_data_source_file 30_21_1.txt
_cod_data_source_block 1
_cod_original_formula_sum 'C16 H16 N2 O3 '
_cod_database_code 1551651

loop_
_symmetry_equiv_pos_site_id
_symmetry_equiv_pos_as_xyz
1 +X,+Y,+Z
2 -X,-Y,-Z

loop_
_atom_site_label
_atom_site_type_symbol
_atom_site_fract_x
_atom_site_fract_y
_atom_site_fract_z
_atom_site_U_iso_or_equiv
_atom_site_adp_type
_atom_site_occupancy
_atom_site_symmetry_multiplicity
_atom_site_calc_flag
_atom_site_refinement_flags
O1 O 1.18625(12) 0.36101(10) 0.87569(8) 0.0144(2) Uani 1.00 1 d .
O2 O 1.41297(13) 0.61389(11) 0.95114(8) 0.0187(2) Uani 1.00 1 d .
O3 O 1.25664(13) 0.67425(11) 1.30921(8) 0.0168(2) Uani 1.00 1 d .
N1 N 0.72677(16) -0.19385(13) 0.68893(10) 0.0160(2) Uani 1.00 1 d .
N2 N 1.51779(16) 0.90666(13) 1.33550(10) 0.0190(2) Uani 1.00 1 d .
C1 C 1.28222(18) 0.50456(15) 0.97361(11) 0.0134(2) Uani 1.00 1 d .
C2 C 1.21655(17) 0.51267(14) 1.09398(11) 0.0126(2) Uani 1.00 1 d .
C3 C 1.06333(18) 0.38144(15) 1.10530(11) 0.0136(2) Uani 1.00 1 d .
C4 C 0.96856(17) 0.23469(15) 1.00294(11) 0.0126(2) Uani 1.00 1 d .
C5 C 0.81210(18) 0.09276(15) 1.00710(12) 0.0151(2) Uani 1.00 1 d .
C6 C 0.73128(18) -0.04672(15) 0.90515(12) 0.0155(2) Uani 1.00 1 d .
C7 C 0.80513(18) -0.05390(15) 0.79023(11) 0.0138(2) Uani 1.00 1 d .
C8 C 0.96075(18) 0.08809(15) 0.78462(11) 0.0145(2) Uani 1.00 1 d .
C9 C 1.03592(17) 0.22644(15) 0.88877(11) 0.0126(2) Uani 1.00 1 d .
C10 C 0.78899(19) -0.19860(16) 0.56788(12) 0.0171(2) Uani 1.00 1 d .
C11 C 0.9677(2) -0.24290(18) 0.55569(14) 0.0264(3) Uani 1.00 1 d .
C12 C 0.57477(18) -0.34563(15) 0.69562(12) 0.0159(2) Uani 1.00 1 d .
C13 C 0.36881(19) -0.35306(17) 0.66544(13) 0.0218(2) Uani 1.00 1 d .
C14 C 1.32300(18) 0.66328(15) 1.19610(11) 0.0138(2) Uani 1.00 1 d .
C15 C 1.38210(19) 0.82442(16) 1.38630(12) 0.0183(2) Uani 1.00 1 d .
C16 C 1.48169(19) 0.80466(15) 1.21238(12) 0.0172(2) Uani 1.00 1 d .
H1 H 1.0191 0.3885 1.1834 0.016 Uiso 1.00 1 c R
H2 H 0.7611 0.0936 1.0826 0.018 Uiso 1.00 1 c R
H3 H 0.6248 -0.1398 0.9110 0.019 Uiso 1.00 1 c R
H4 H 1.0133 0.0883 0.7097 0.017 Uiso 1.00 1 c R
H5 H 0.8194 -0.0889 0.5557 0.020 Uiso 1.00 1 c R
H6 H 0.6797 -0.2811 0.5009 0.020 Uiso 1.00 1 c R
H7 H 1.0785 -0.1585 0.6190 0.032 Uiso 1.00 1 c R
H8 H 1.0006 -0.2475 0.4720 0.032 Uiso 1.00 1 c R
H9 H 0.9390 -0.3511 0.5682 0.032 Uiso 1.00 1 c R
H10 H 0.5949 -0.3540 0.7809 0.019 Uiso 1.00 1 c R
H11 H 0.5877 -0.4421 0.6362 0.019 Uiso 1.00 1 c R
H12 H 0.3427 -0.3569 0.5780 0.026 Uiso 1.00 1 c R
H13 H 0.3572 -0.2545 0.7206 0.026 Uiso 1.00 1 c R
H14 H 0.2739 -0.4526 0.6782 0.026 Uiso 1.00 1 c R
H15 H 1.3706 0.8656 1.4713 0.022 Uiso 1.00 1 c R
H16 H 1.5566 0.8302 1.1497 0.021 Uiso 1.00 1 c R

loop_
_atom_site_aniso_label
_atom_site_aniso_U_11
_atom_site_aniso_U_22
_atom_site_aniso_U_33
_atom_site_aniso_U_12
_atom_site_aniso_U_13
_atom_site_aniso_U_23
O(1) 0.0148(4) 0.0113(4) 0.0133(4) 0.0012(3) 0.0044(3) 0.0026(3)
O(2) 0.0188(4) 0.0147(4) 0.0192(4) 0.0015(3) 0.0067(3) 0.0059(3)
O(3) 0.0185(4) 0.0139(4) 0.0131(4) 0.0029(3) 0.0029(3) 0.0011(3)
N(1) 0.0163(5) 0.0120(5) 0.0147(5) 0.0017(4) 0.0039(4) 0.0015(4)
N(2) 0.0189(5) 0.0154(5) 0.0171(5) 0.0040(4) 0.0001(4) 0.0006(4)
C(1) 0.0134(5) 0.0121(5) 0.0137(5) 0.0047(4) 0.0011(4) 0.0029(4)
C(2) 0.0127(5) 0.0117(5) 0.0134(5) 0.0052(4) 0.0016(4) 0.0034(4)
C(3) 0.0152(5) 0.0140(5) 0.0129(5) 0.0067(4) 0.0039(4) 0.0045(4)
C(4) 0.0123(5) 0.0116(5) 0.0140(5) 0.0045(4) 0.0025(4) 0.0042(4)
C(5) 0.0156(6) 0.0162(5) 0.0144(5) 0.0060(4) 0.0053(4) 0.0056(4)
C(6) 0.0150(5) 0.0126(5) 0.0174(6) 0.0028(4) 0.0045(4) 0.0056(4)
C(7) 0.0136(5) 0.0127(5) 0.0143(5) 0.0052(4) 0.0015(4) 0.0030(4)
C(8) 0.0152(6) 0.0140(5) 0.0136(5) 0.0052(4) 0.0039(4) 0.0037(4)
C(9) 0.0110(5) 0.0110(5) 0.0160(5) 0.0033(4) 0.0025(4) 0.0056(4)
C(10) 0.0173(6) 0.0150(5) 0.0132(5) 0.0022(5) 0.0018(4) 0.0012(4)
C(11) 0.0187(6) 0.0270(7) 0.0254(7) 0.0060(5) 0.0059(5) -0.0013(5)
C(12) 0.0163(6) 0.0106(5) 0.0172(6) 0.0025(4) 0.0025(4) 0.0024(4)
C(13) 0.0167(6) 0.0218(6) 0.0221(6) 0.0029(5) 0.0014(5) 0.0059(5)
C(14) 0.0139(5) 0.0150(5) 0.0129(5) 0.0064(4) 0.0021(4) 0.0037(4)
C(15) 0.0198(6) 0.0153(6) 0.0140(6) 0.0042(5) -0.0006(4) -0.0001(4)
C(16) 0.0164(6) 0.0147(5) 0.0169(6) 0.0033(5) 0.0026(4) 0.0029(4)

loop_
_atom_type_symbol
_atom_type_description
_atom_type_scat_dispersion_real
_atom_type_scat_dispersion_imag
_atom_type_scat_source
C C 0.003 0.002
;
International Tables for Crystallography
(1992, Vol. C, Tables 4.2.6.8 and 6.1.1.4)
;
H H 0.000 0.000
;
International Tables for Crystallography
(1992, Vol. C, Table 6.1.1.4)
;
N N 0.006 0.003
;
International Tables for Crystallography
(1992, Vol. C, Tables 4.2.6.8 and 6.1.1.4)
;
O O 0.011 0.006
;
International Tables for Crystallography
(1992, Vol. C, Tables 4.2.6.8 and 6.1.1.4)
;

loop_
_geom_angle_atom_site_label_1
_geom_angle_atom_site_label_2
_geom_angle_atom_site_label_3
_geom_angle
_geom_angle_publ_flag
C1 O1 C9 122.51(9) yes
C14 O3 C15 104.06(9) yes
C7 N1 C10 121.68(10) yes
C7 N1 C12 121.92(11) yes
C10 N1 C12 116.40(8) yes
C15 N2 C16 104.29(9) yes
O1 C1 O2 116.57(10) yes
O1 C1 C2 117.59(9) yes
O2 C1 C2 125.83(9) yes
C1 C2 C3 119.66(9) yes
C1 C2 C14 116.48(9) yes
C3 C2 C14 123.86(11) yes
C2 C3 C4 121.39(11) yes
C3 C4 C5 125.08(11) yes
C3 C4 C9 118.51(10) yes
C5 C4 C9 116.40(9) yes
C4 C5 C6 121.84(12) yes
C5 C6 C7 120.87(10) yes
N1 C7 C6 121.00(10) yes
N1 C7 C8 121.21(11) yes
C6 C7 C8 117.79(9) yes
C7 C8 C9 119.44(11) yes
O1 C9 C4 120.26(9) yes
O1 C9 C8 116.10(11) yes
C4 C9 C8 123.64(10) yes
N1 C10 C11 112.95(13) yes
N1 C12 C13 113.12(12) yes
O3 C14 C2 116.72(10) yes
O3 C14 C16 107.36(9) yes
C2 C14 C16 135.92(12) yes
O3 C15 N2 114.92(11) yes
N2 C16 C14 109.37(11) yes
C2 C3 H1 119.3 no
C4 C3 H1 119.3 no
C4 C5 H2 119.1 no
C6 C5 H2 119.1 no
C5 C6 H3 119.6 no
C7 C6 H3 119.6 no
C7 C8 H4 120.3 no
C9 C8 H4 120.3 no
N1 C10 H5 109.0 no
N1 C10 H6 109.0 no
C11 C10 H5 109.0 no
C11 C10 H6 109.0 no
H5 C10 H6 107.8 no
C10 C11 H7 109.5 no
C10 C11 H8 109.5 no
C10 C11 H9 109.5 no
H7 C11 H8 109.5 no
H7 C11 H9 109.5 no
H8 C11 H9 109.5 no
N1 C12 H10 109.0 no
N1 C12 H11 109.0 no
C13 C12 H10 109.0 no
C13 C12 H11 109.0 no
H10 C12 H11 107.8 no
C12 C13 H12 109.5 no
C12 C13 H13 109.5 no
C12 C13 H14 109.5 no
H12 C13 H13 109.5 no
H12 C13 H14 109.5 no
H13 C13 H14 109.5 no
O3 C15 H15 122.5 no
N2 C15 H15 122.5 no
N2 C16 H16 125.3 no
C14 C16 H16 125.3 no

loop_
_geom_bond_atom_site_label_1
_geom_bond_atom_site_label_2
_geom_bond_distance
_geom_bond_publ_flag
O1 C1 1.3776(12) yes
O1 C9 1.3790(14) yes
O2 C1 1.2109(15) yes
O3 C14 1.3832(15) yes
O3 C15 1.3584(12) yes
N1 C7 1.3685(13) yes
N1 C10 1.4584(18) yes
N1 C12 1.4605(15) yes
N2 C15 1.2874(17) yes
N2 C16 1.3937(15) yes
C1 C2 1.4585(18) yes
C2 C3 1.3638(16) yes
C2 C14 1.4481(13) yes
C3 C4 1.4186(14) yes
C4 C5 1.4077(16) yes
C4 C9 1.3988(17) yes
C5 C6 1.3712(15) yes
C6 C7 1.4285(18) yes
C7 C8 1.4103(16) yes
C8 C9 1.3780(14) yes
C10 C11 1.523(2) yes
C12 C13 1.522(2) yes
C14 C16 1.3558(15) yes
C3 H1 0.950 no
C5 H2 0.950 no
C6 H3 0.950 no
C8 H4 0.950 no
C10 H5 0.990 no
C10 H6 0.990 no
C11 H7 0.980 no
C11 H8 0.980 no
C11 H9 0.980 no
C12 H10 0.990 no
C12 H11 0.990 no
C13 H12 0.980 no
C13 H13 0.980 no
C13 H14 0.980 no
C15 H15 0.950 no
C16 H16 0.950 no

loop_
_geom_contact_atom_site_label_1
_geom_contact_atom_site_label_2
_geom_contact_distance
_geom_contact_site_symmetry_2
O1 O2 3.3645(13) 2_867
O1 C2 3.5734(17) 2_767
O1 C3 3.4436(18) 2_767
O1 C16 3.3897(18) 2_867
O2 O1 3.3645(13) 2_867
O2 O2 3.1846(16) 2_867
O2 C1 3.0035(19) 2_867
O2 C2 3.3590(18) 2_867
O2 C3 3.5770(17) 2_767
O2 C4 3.5761(18) 2_767
O2 C5 3.5704(19) 2_767
O2 C6 3.3383(15) 1_665
O2 C12 3.2401(16) 1_665
O2 C13 3.3162(18) 1_665
O3 C8 3.4519(19) 2_767
O3 C9 3.5248(18) 2_767
N2 C7 3.532(2) 2_767
N2 C15 3.2651(15) 2_878
C1 O2 3.0035(19) 2_867
C1 C1 3.291(2) 2_867
C1 C3 3.254(2) 2_767
C1 C4 3.471(2) 2_767
C2 O1 3.5734(17) 2_767
C2 O2 3.3590(18) 2_867
C2 C3 3.511(2) 2_767
C2 C4 3.433(2) 2_767
C2 C9 3.488(2) 2_767
C3 O1 3.4436(18) 2_767
C3 O2 3.5770(17) 2_767
C3 C1 3.254(2) 2_767
C3 C2 3.511(2) 2_767
C3 C12 3.560(2) 2_757
C4 O2 3.5761(18) 2_767
C4 C1 3.471(2) 2_767
C4 C2 3.433(2) 2_767
C4 C6 3.518(2) 2_757
C4 C14 3.544(2) 2_767
C5 O2 3.5704(19) 2_767
C6 O2 3.3383(15) 1_445
C6 C4 3.518(2) 2_757
C6 C16 3.592(2) 2_767
C7 N2 3.532(2) 2_767
C8 O3 3.4519(19) 2_767
C8 C14 3.579(2) 2_767
C8 C15 3.539(2) 2_767
C9 O3 3.5248(18) 2_767
C9 C2 3.488(2) 2_767
C9 C14 3.341(2) 2_767
C12 O2 3.2401(16) 1_445
C12 C3 3.560(2) 2_757
C13 O2 3.3162(18) 1_445
C14 C4 3.544(2) 2_767
C14 C8 3.579(2) 2_767
C14 C9 3.341(2) 2_767
C15 N2 3.2651(15) 2_878
C15 C8 3.539(2) 2_767
C15 C15 3.3025(15) 2_878
C16 O1 3.3897(18) 2_867
C16 C6 3.592(2) 2_767
O1 H1 3.338 2_767
O1 H14 3.102 1_665
O1 H16 2.989 2_867
O2 H1 3.460 2_767
O2 H2 3.440 2_767
O2 H3 2.406 1_665
O2 H10 2.429 1_665
O2 H13 3.198 1_665
O2 H14 3.009 1_665
O3 H4 3.468 2_767
O3 H6 3.539 1_666
O3 H8 2.857 1_566
O3 H9 3.461 2_757
O3 H10 3.402 2_757
O3 H11 2.920 2_757
O3 H12 3.163 1_666
N1 H1 3.493 2_757
N2 H4 3.537 2_867
N2 H5 3.225 1_666
N2 H5 3.573 2_767
N2 H6 3.276 1_666
N2 H7 2.962 2_867
N2 H13 3.207 2_767
N2 H15 2.419 2_878
C1 H1 3.332 2_767
C1 H3 3.599 1_665
C1 H10 3.419 1_665
C1 H10 3.600 2_757
C1 H14 3.448 1_665
C2 H10 2.886 2_757
C2 H11 3.598 2_757
C3 H10 2.898 2_757
C3 H11 3.568 2_757
C4 H3 3.576 2_757
C4 H10 3.573 2_757
C5 H3 3.564 2_657
C5 H13 3.535 2_657
C5 H16 3.321 1_445
C5 H16 3.547 2_767
C6 H2 3.544 2_657
C6 H16 3.395 1_445
C6 H16 3.514 2_767
C8 H2 3.556 2_757
C8 H8 3.544 2_756
C8 H16 3.384 2_867
C9 H16 3.282 2_867
C10 H11 3.530 2_646
C10 H14 3.468 2_646
C10 H15 3.527 1_444
C11 H1 3.538 2_757
C11 H5 3.464 2_756
C11 H12 3.321 1_655
C11 H12 3.387 2_646
C11 H13 3.395 1_655
C11 H14 3.131 2_646
C11 H15 3.091 1_544
C12 H1 3.430 2_757
C12 H6 3.298 2_646
C13 H1 3.392 2_657
C13 H2 3.592 2_657
C13 H6 3.229 2_646
C13 H7 3.339 1_455
C13 H8 3.531 2_646
C13 H9 3.323 1_455
C13 H9 3.238 2_646
C13 H11 3.503 2_646
C13 H15 3.321 1_444
C14 H10 3.153 2_757
C14 H11 3.299 2_757
C15 H4 3.491 2_767
C15 H5 3.384 1_666
C15 H5 3.210 2_767
C15 H6 3.053 1_666
C15 H7 3.562 1_566
C15 H8 2.953 1_566
C15 H11 3.505 2_757
C15 H12 3.015 1_666
C15 H15 2.723 2_878
C16 H2 3.440 1_665
C16 H4 3.513 2_867
H1 O1 3.338 2_767
H1 O2 3.460 2_767
H1 N1 3.493 2_757
H1 C1 3.332 2_767
H1 C11 3.538 2_757
H1 C12 3.430 2_757
H1 C13 3.392 2_657
H1 H7 3.380 2_757
H1 H9 2.916 2_757
H1 H10 3.011 2_757
H1 H11 3.264 2_757
H1 H13 3.014 2_657
H1 H14 2.886 2_657
H2 O2 3.440 2_767
H2 C6 3.544 2_657
H2 C8 3.556 2_757
H2 C13 3.592 2_657
H2 C16 3.440 1_445
H2 H3 3.045 2_657
H2 H7 3.318 2_757
H2 H13 2.688 2_657
H2 H16 2.665 1_445
H3 O2 2.406 1_445
H3 C1 3.599 1_445
H3 C4 3.576 2_757
H3 C5 3.564 2_657
H3 H2 3.045 2_657
H3 H16 2.827 1_445
H4 O3 3.468 2_767
H4 N2 3.537 2_867
H4 C15 3.491 2_767
H4 C16 3.513 2_867
H4 H5 3.301 2_756
H4 H8 2.820 2_756
H4 H16 3.218 2_867
H5 N2 3.225 1_444
H5 N2 3.573 2_767
H5 C11 3.464 2_756
H5 C15 3.384 1_444
H5 C15 3.210 2_767
H5 H4 3.301 2_756
H5 H5 3.122 2_756
H5 H7 3.287 2_756
H5 H8 2.977 2_756
H5 H15 3.260 1_444
H5 H15 2.922 2_767
H6 O3 3.539 1_444
H6 N2 3.276 1_444
H6 C12 3.298 2_646
H6 C13 3.229 2_646
H6 C15 3.053 1_444
H6 H11 2.577 2_646
H6 H12 3.110 2_646
H6 H14 2.848 2_646
H6 H15 3.084 1_444
H7 N2 2.962 2_867
H7 C13 3.339 1_655
H7 C15 3.562 1_544
H7 H1 3.380 2_757
H7 H2 3.318 2_757
H7 H5 3.287 2_756
H7 H12 3.085 1_655
H7 H13 2.812 1_655
H7 H15 2.792 1_544
H7 H16 3.501 2_867
H8 O3 2.857 1_544
H8 C8 3.544 2_756
H8 C13 3.531 2_646
H8 C15 2.953 1_544
H8 H4 2.820 2_756
H8 H5 2.977 2_756
H8 H12 3.312 1_655
H8 H12 3.453 2_646
H8 H14 2.756 2_646
H8 H15 2.569 1_544
H9 O3 3.461 2_757
H9 C13 3.323 1_655
H9 C13 3.238 2_646
H9 H1 2.916 2_757
H9 H9 3.194 2_746
H9 H12 3.015 1_655
H9 H12 2.723 2_646
H9 H13 3.160 1_655
H9 H14 3.237 1_655
H9 H14 2.863 2_646
H9 H15 3.519 1_544
H10 O2 2.429 1_445
H10 O3 3.402 2_757
H10 C1 3.419 1_445
H10 C1 3.600 2_757
H10 C2 2.886 2_757
H10 C3 2.898 2_757
H10 C4 3.573 2_757
H10 C14 3.153 2_757
H10 H1 3.011 2_757
H11 O3 2.920 2_757
H11 C2 3.598 2_757
H11 C3 3.568 2_757
H11 C10 3.530 2_646
H11 C13 3.503 2_646
H11 C14 3.299 2_757
H11 C15 3.505 2_757
H11 H1 3.264 2_757
H11 H6 2.577 2_646
H11 H11 3.004 2_646
H11 H12 2.807 2_646
H12 O3 3.163 1_444
H12 C11 3.321 1_455
H12 C11 3.387 2_646
H12 C15 3.015 1_444
H12 H6 3.110 2_646
H12 H7 3.085 1_455
H12 H8 3.312 1_455
H12 H8 3.453 2_646
H12 H9 3.015 1_455
H12 H9 2.723 2_646
H12 H11 2.807 2_646
H12 H15 2.570 1_444
H13 O2 3.198 1_445
H13 N2 3.207 2_767
H13 C5 3.535 2_657
H13 C11 3.395 1_455
H13 H1 3.014 2_657
H13 H2 2.688 2_657
H13 H7 2.812 1_455
H13 H9 3.160 1_455
H13 H15 3.266 1_444
H13 H16 3.539 2_767
H14 O1 3.102 1_445
H14 O2 3.009 1_445
H14 C1 3.448 1_445
H14 C10 3.468 2_646
H14 C11 3.131 2_646
H14 H1 2.886 2_657
H14 H6 2.848 2_646
H14 H8 2.756 2_646
H14 H9 3.237 1_455
H14 H9 2.863 2_646
H15 N2 2.419 2_878
H15 C10 3.527 1_666
H15 C11 3.091 1_566
H15 C13 3.321 1_666
H15 C15 2.723 2_878
H15 H5 3.260 1_666
H15 H5 2.922 2_767
H15 H6 3.084 1_666
H15 H7 2.792 1_566
H15 H8 2.569 1_566
H15 H9 3.519 1_566
H15 H12 2.570 1_666
H15 H13 3.266 1_666
H15 H15 2.393 2_878
H16 O1 2.989 2_867
H16 C5 3.321 1_665
H16 C5 3.547 2_767
H16 C6 3.395 1_665
H16 C6 3.514 2_767
H16 C8 3.384 2_867
H16 C9 3.282 2_867
H16 H2 2.665 1_665
H16 H3 2.827 1_665
H16 H4 3.218 2_867
H16 H7 3.501 2_867
H16 H13 3.539 2_767

loop_
_geom_torsion_atom_site_label_1
_geom_torsion_atom_site_label_2
_geom_torsion_atom_site_label_3
_geom_torsion_atom_site_label_4
_geom_torsion
C1 O1 C9 C4 3.1(2)
C1 O1 C9 C8 -176.57(13)
C9 O1 C1 O2 179.40(13)
C9 O1 C1 C2 -1.4(2)
C14 O3 C15 N2 -0.47(18)
C15 O3 C14 C2 179.49(13)
C15 O3 C14 C16 0.27(16)
C7 N1 C10 C11 86.63(16)
C10 N1 C7 C6 174.69(14)
C10 N1 C7 C8 -5.1(2)
C7 N1 C12 C13 88.97(16)
C12 N1 C7 C6 -4.5(2)
C12 N1 C7 C8 175.75(14)
C10 N1 C12 C13 -90.25(15)
C12 N1 C10 C11 -94.15(13)
C15 N2 C16 C14 -0.26(18)
C16 N2 C15 O3 0.46(18)
O1 C1 C2 C3 -0.9(2)
O1 C1 C2 C14 178.52(13)
O2 C1 C2 C3 178.20(15)
O2 C1 C2 C14 -2.4(2)
C1 C2 C3 C4 1.5(2)
C1 C2 C14 O3 177.59(13)
C1 C2 C14 C16 -3.5(2)
C3 C2 C14 O3 -3.0(2)
C3 C2 C14 C16 175.93(18)
C14 C2 C3 C4 -177.88(14)
C2 C3 C4 C5 178.81(15)
C2 C3 C4 C9 0.1(2)
C3 C4 C5 C6 -178.06(15)
C3 C4 C9 O1 -2.4(2)
C3 C4 C9 C8 177.22(14)
C5 C4 C9 O1 178.77(13)
C5 C4 C9 C8 -1.6(2)
C9 C4 C5 C6 0.6(2)
C4 C5 C6 C7 0.7(2)
C5 C6 C7 N1 178.97(14)
C5 C6 C7 C8 -1.3(2)
N1 C7 C8 C9 -179.85(14)
C6 C7 C8 C9 0.4(2)
C7 C8 C9 O1 -179.26(13)
C7 C8 C9 C4 1.1(2)
O3 C14 C16 N2 -0.01(15)
C2 C14 C16 N2 -179.01(17)
